data_4025031
loop_
_publ_author_name
'Ashraf Wilsily'
'Eric Fillion'

_publ_section_title
;
Asymmetric Synthesis of All-Carbon Benzylic Quaternary Stereocenters via
Conjugate Addition to Alkylidene and Indenylidene Meldrum's Acids
;
_journal_name_full 'Journal of Organic Chemistry'
_journal_page_first 8583
_journal_page_last 8594
_journal_paper_doi 10.1021/jo901559d
_journal_volume 74
_journal_year 2009
_chemical_formula_sum 'C14 H12 Cl2 O4'
_chemical_formula_weight 315.14
_chemical_name_systematic
; 
 ? 
;
_space_group_IT_number 61
_symmetry_cell_setting orthorhombic
_symmetry_space_group_name_Hall '-P 2ac 2ab'
_symmetry_space_group_name_H-M 'P b c a'
_atom_sites_solution_hydrogens geom
_atom_sites_solution_primary direct
_atom_sites_solution_secondary difmap
_audit_creation_method SHELXL-97
_cell_angle_alpha 90.00
_cell_angle_beta 90.00
_cell_angle_gamma 90.00
_cell_formula_units_Z 8
_cell_length_a 17.6881(9)
_cell_length_b 5.8655(3)
_cell_length_c 27.0846(15)
_cell_measurement_reflns_used 6214
_cell_measurement_temperature 180(1)
_cell_measurement_theta_max 30.02
_cell_measurement_theta_min 2.75
_cell_volume 2810.0(3)
_computing_cell_refinement SAINT
_computing_data_collection SMART
_computing_data_reduction SAINT
_computing_molecular_graphics SHELXTL
_computing_publication_material SHELXTL
_computing_structure_refinement SHELXTL
_computing_structure_solution SHELXTL
_diffrn_ambient_temperature 180(1)
_diffrn_measured_fraction_theta_full 1.000
_diffrn_measured_fraction_theta_max 1.000
_diffrn_measurement_device_type 'Bruker APEX'
_diffrn_measurement_method Omega
_diffrn_radiation_monochromator graphite
_diffrn_radiation_source 'fine-focus sealed tube'
_diffrn_radiation_type MoK\a
_diffrn_radiation_wavelength 0.71073
_diffrn_reflns_av_R_equivalents 0.0313
_diffrn_reflns_av_sigmaI/netI 0.0212
_diffrn_reflns_limit_h_max 19
_diffrn_reflns_limit_h_min -23
_diffrn_reflns_limit_k_max 7
_diffrn_reflns_limit_k_min -7
_diffrn_reflns_limit_l_max 34
_diffrn_reflns_limit_l_min -36
_diffrn_reflns_number 19179
_diffrn_reflns_theta_full 28.28
_diffrn_reflns_theta_max 28.28
_diffrn_reflns_theta_min 1.89
_exptl_absorpt_coefficient_mu 0.471
_exptl_absorpt_correction_T_max 0.966
_exptl_absorpt_correction_T_min 0.852
_exptl_absorpt_correction_type integration
_exptl_absorpt_process_details 'Face-indexed analytical'
_exptl_crystal_colour Colourless
_exptl_crystal_density_diffrn 1.490
_exptl_crystal_density_method 'not measured'
_exptl_crystal_description 'Needle plate fragment'
_exptl_crystal_F_000 1296
_exptl_crystal_size_max 0.41
_exptl_crystal_size_mid 0.22
_exptl_crystal_size_min 0.08
_refine_diff_density_max 0.304
_refine_diff_density_min -0.312
_refine_diff_density_rms 0.048
_refine_ls_extinction_method none
_refine_ls_goodness_of_fit_ref 1.907
_refine_ls_hydrogen_treatment constr
_refine_ls_matrix_type full
_refine_ls_number_parameters 184
_refine_ls_number_reflns 3480
_refine_ls_number_restraints 0
_refine_ls_restrained_S_all 1.907
_refine_ls_R_factor_all 0.0425
_refine_ls_R_factor_gt 0.0364
_refine_ls_shift/su_max 0.000
_refine_ls_shift/su_mean 0.000
_refine_ls_structure_factor_coef Fsqd
_refine_ls_weighting_details 'calc w=1/[\s^2^(Fo^2^)+(0.0180P)^2^+0.0000P] where P=(Fo^2^+2Fc^2^)/3'
_refine_ls_weighting_scheme calc
_refine_ls_wR_factor_gt 0.0745
_refine_ls_wR_factor_ref 0.0759
_reflns_number_gt 3051
_reflns_number_total 3480
_reflns_threshold_expression >2sigma(I)
_cod_data_source_file jo901559d_si_008.cif
_cod_data_source_block ef1300m
_cod_depositor_comments
;
The following automatic conversions were performed:
'_symmetry_cell_setting' value 'Orthorhombic' changed to 'orthorhombic'
according to '/home/saulius/struct/CIF-dictionaries/cif_core.dic'
dictionary named 'cif_core.dic' version 2.4.1 from
2010-06-29.

'_exptl_absorpt_correction_type' value 'Integration' changed
to 'integration' according to
'/home/saulius/struct/CIF-dictionaries/cif_core.dic' dictionary named
'cif_core.dic' version 2.4.1 from 2010-06-29.

Automatic conversion script
Id: cif_fix_enum 1527 2010-12-29 10:47:43Z saulius 
;
_cod_original_sg_symbol_H-M Pbca
_cod_database_code 4025031

loop_
_symmetry_equiv_pos_as_xyz
'x, y, z'
'-x+1/2, -y, z+1/2'
'-x, y+1/2, -z+1/2'
'x+1/2, -y+1/2, -z'
'-x, -y, -z'
'x-1/2, y, -z-1/2'
'x, -y-1/2, z-1/2'
'-x-1/2, y-1/2, z'

loop_
_atom_site_label
_atom_site_type_symbol
_atom_site_fract_x
_atom_site_fract_y
_atom_site_fract_z
_atom_site_U_iso_or_equiv
_atom_site_adp_type
_atom_site_occupancy
_atom_site_symmetry_multiplicity
_atom_site_calc_flag
_atom_site_refinement_flags
_atom_site_disorder_assembly
_atom_site_disorder_group
O1 O -0.21393(5) 0.08827(15) 0.48541(3) 0.0252(2) Uani 1 1 d . . .
C2 C -0.14077(7) 0.1010(2) 0.50919(5) 0.0251(3) Uani 1 1 d . . .
O3 O -0.09143(5) -0.06698(15) 0.48731(3) 0.0268(2) Uani 1 1 d . . .
C4 C -0.08635(7) -0.0768(2) 0.43775(5) 0.0244(3) Uani 1 1 d . . .
C5 C -0.14472(7) 0.0536(2) 0.40970(5) 0.0211(3) Uani 1 1 d . . .
C6 C -0.21815(7) 0.0835(2) 0.43571(5) 0.0217(3) Uani 1 1 d . . .
C7 C -0.15350(8) 0.0235(3) 0.56144(5) 0.0349(3) Uani 1 1 d . . .
H7X H -0.1731 -0.1328 0.5613 0.052 Uiso 1 1 calc R . .
H7Y H -0.1901 0.1246 0.5775 0.052 Uiso 1 1 calc R . .
H7Z H -0.1056 0.0281 0.5796 0.052 Uiso 1 1 calc R . .
C8 C -0.10796(8) 0.3377(2) 0.50486(5) 0.0299(3) Uani 1 1 d . . .
H8X H -0.0589 0.3429 0.5216 0.045 Uiso 1 1 calc R . .
H8Y H -0.1424 0.4477 0.5203 0.045 Uiso 1 1 calc R . .
H8Z H -0.1013 0.3763 0.4699 0.045 Uiso 1 1 calc R . .
O9 O -0.03907(5) -0.19672(16) 0.41914(3) 0.0328(2) Uani 1 1 d . . .
O10 O -0.27963(5) 0.09719(15) 0.41676(3) 0.0261(2) Uani 1 1 d . . .
C11 C -0.13081(7) 0.1348(2) 0.36425(5) 0.0233(3) Uani 1 1 d . . .
C12 C -0.05291(7) 0.1273(2) 0.34268(5) 0.0238(3) Uani 1 1 d . . .
C13 C -0.00162(7) 0.2955(2) 0.35549(5) 0.0268(3) Uani 1 1 d . . .
H13 H -0.0156 0.4108 0.3784 0.032 Uiso 1 1 calc R . .
C14 C 0.07032(7) 0.2953(2) 0.33482(5) 0.0268(3) Uani 1 1 d . . .
C15 C 0.09080(7) 0.1276(2) 0.30148(5) 0.0287(3) Uani 1 1 d . . .
C16 C 0.03882(8) -0.0374(3) 0.28788(5) 0.0333(3) Uani 1 1 d . . .
H16 H 0.0525 -0.1510 0.2645 0.040 Uiso 1 1 calc R . .
C17 C -0.03259(8) -0.0372(2) 0.30811(5) 0.0310(3) Uani 1 1 d . . .
H17 H -0.0682 -0.1499 0.2984 0.037 Uiso 1 1 calc R . .
Cl18 Cl 0.13392(2) 0.50499(7) 0.351755(16) 0.04410(12) Uani 1 1 d . . .
Cl19 Cl 0.18098(2) 0.12185(8) 0.276897(15) 0.04913(13) Uani 1 1 d . . .
C20 C -0.18680(8) 0.2508(3) 0.33127(5) 0.0328(3) Uani 1 1 d . . .
H20X H -0.2364 0.2535 0.3474 0.049 Uiso 1 1 calc R . .
H20Y H -0.1905 0.1675 0.3000 0.049 Uiso 1 1 calc R . .
H20Z H -0.1702 0.4074 0.3248 0.049 Uiso 1 1 calc R . .

loop_
_atom_site_aniso_label
_atom_site_aniso_U_11
_atom_site_aniso_U_22
_atom_site_aniso_U_33
_atom_site_aniso_U_23
_atom_site_aniso_U_13
_atom_site_aniso_U_12
O1 0.0206(5) 0.0279(5) 0.0270(5) -0.0005(4) 0.0016(4) -0.0013(4)
C2 0.0229(7) 0.0248(7) 0.0275(7) 0.0000(5) -0.0018(5) 0.0028(5)
O3 0.0273(5) 0.0259(5) 0.0274(5) 0.0029(4) -0.0014(4) 0.0066(4)
C4 0.0211(7) 0.0229(6) 0.0293(7) 0.0022(5) -0.0002(5) -0.0010(5)
C5 0.0175(6) 0.0203(6) 0.0255(6) -0.0009(5) -0.0014(5) 0.0002(5)
C6 0.0218(7) 0.0151(6) 0.0281(7) 0.0013(5) 0.0010(5) -0.0013(5)
C7 0.0407(8) 0.0370(8) 0.0271(8) 0.0020(6) 0.0013(6) 0.0012(7)
C8 0.0291(7) 0.0253(7) 0.0352(8) -0.0005(6) -0.0076(6) -0.0011(6)
O9 0.0269(5) 0.0358(5) 0.0357(5) 0.0012(4) 0.0020(4) 0.0117(4)
O10 0.0190(5) 0.0246(5) 0.0348(5) 0.0013(4) -0.0015(4) -0.0001(4)
C11 0.0214(7) 0.0217(6) 0.0268(7) -0.0029(5) -0.0007(5) -0.0002(5)
C12 0.0241(7) 0.0261(7) 0.0213(6) 0.0021(5) 0.0010(5) 0.0015(5)
C13 0.0285(7) 0.0258(7) 0.0260(7) -0.0038(5) 0.0030(5) 0.0011(6)
C14 0.0254(7) 0.0281(7) 0.0270(7) 0.0002(6) -0.0018(5) -0.0029(5)
C15 0.0224(7) 0.0375(8) 0.0262(7) 0.0004(6) 0.0039(5) 0.0035(6)
C16 0.0338(8) 0.0358(8) 0.0303(7) -0.0113(6) 0.0043(6) 0.0020(6)
C17 0.0304(8) 0.0309(7) 0.0316(7) -0.0072(6) 0.0020(6) -0.0036(6)
Cl18 0.0340(2) 0.0432(2) 0.0551(3) -0.01213(19) 0.00435(16) -0.01302(16)
Cl19 0.0271(2) 0.0692(3) 0.0510(3) -0.0180(2) 0.01215(17) -0.00045(18)
C20 0.0314(8) 0.0400(8) 0.0270(7) 0.0052(6) -0.0008(6) 0.0065(6)

loop_
_atom_type_symbol
_atom_type_description
_atom_type_scat_dispersion_real
_atom_type_scat_dispersion_imag
_atom_type_scat_source
C C 0.0033 0.0016 'International Tables Vol C Tables 4.2.6.8 and 6.1.1.4'
H H 0.0000 0.0000 'International Tables Vol C Tables 4.2.6.8 and 6.1.1.4'
O O 0.0106 0.0060 'International Tables Vol C Tables 4.2.6.8 and 6.1.1.4'
Cl Cl 0.1484 0.1585 'International Tables Vol C Tables 4.2.6.8 and 6.1.1.4'

loop_
_geom_angle_atom_site_label_1
_geom_angle_atom_site_label_2
_geom_angle_atom_site_label_3
_geom_angle
_geom_angle_site_symmetry_1
_geom_angle_site_symmetry_3
_geom_angle_publ_flag
C6 O1 C2 119.65(10) . . ?
O3 C2 O1 108.83(10) . . ?
O3 C2 C7 105.70(10) . . ?
O1 C2 C7 105.62(11) . . ?
O3 C2 C8 111.32(11) . . ?
O1 C2 C8 110.89(11) . . ?
C7 C2 C8 114.14(12) . . ?
C4 O3 C2 118.60(10) . . ?
O9 C4 O3 119.27(12) . . ?
O9 C4 C5 124.54(12) . . ?
O3 C4 C5 116.06(11) . . ?
C11 C5 C6 123.52(11) . . ?
C11 C5 C4 121.45(11) . . ?
C6 C5 C4 115.03(11) . . ?
O10 C6 O1 118.28(11) . . ?
O10 C6 C5 126.43(12) . . ?
O1 C6 C5 115.26(10) . . ?
C5 C11 C12 121.06(11) . . ?
C5 C11 C20 125.94(12) . . ?
C12 C11 C20 112.92(11) . . ?
C13 C12 C17 119.56(12) . . ?
C13 C12 C11 118.97(11) . . ?
C17 C12 C11 121.37(12) . . ?
C12 C13 C14 119.89(12) . . ?
C15 C14 C13 120.20(12) . . ?
C15 C14 Cl18 120.57(10) . . ?
C13 C14 Cl18 119.22(10) . . ?
C14 C15 C16 119.77(12) . . ?
C14 C15 Cl19 120.46(11) . . ?
C16 C15 Cl19 119.77(11) . . ?
C17 C16 C15 120.18(13) . . ?
C16 C17 C12 120.35(13) . . ?

loop_
_geom_bond_atom_site_label_1
_geom_bond_atom_site_label_2
_geom_bond_distance
_geom_bond_site_symmetry_2
_geom_bond_publ_flag
O1 C6 1.3486(15) . ?
O1 C2 1.4473(15) . ?
C2 O3 1.4433(15) . ?
C2 C7 1.5034(19) . ?
C2 C8 1.5097(18) . ?
O3 C4 1.3466(15) . ?
C4 O9 1.2035(15) . ?
C4 C5 1.4927(17) . ?
C5 C11 1.3427(18) . ?
C5 C6 1.4880(17) . ?
C6 O10 1.2052(14) . ?
C11 C12 1.4972(17) . ?
C11 C20 1.4972(18) . ?
C12 C13 1.3843(18) . ?
C12 C17 1.3916(18) . ?
C13 C14 1.3902(18) . ?
C14 C15 1.3834(19) . ?
C14 Cl18 1.7288(14) . ?
C15 C16 1.385(2) . ?
C15 Cl19 1.7288(14) . ?
C16 C17 1.377(2) . ?

loop_
_cod_related_entry_id
_cod_related_entry_database
_cod_related_entry_code
1 ChemSpider 30659078
